data_7060615
loop_
_publ_author_name
'Bera, Pradip'
'Aher, Abhishek'
'Brandao, Paula'
'Manna, Sunil Kumar'
'Bhattacharyya, Indranil'
'Mondal, Gopinath'
'Jana, Abhimanyu'
'Santra, Ananyakumari'
'Bera, Pulakesh'

_publ_section_title
;
 Anticancer activity, DNA binding and docking study of M(ii)-complexes (M
 = Zn, Cu and Ni) derived from a new pyrazine--thiazole ligand: synthesis,
 structure and DFT
;
_journal_issue 27
_journal_name_full 'New Journal of Chemistry'
_journal_page_first 11999
_journal_page_last 12015
_journal_paper_doi 10.1039/D0NJ05883A
_journal_volume 45
_journal_year 2021
_chemical_formula_sum 'C16 H12 N6 S'
_chemical_formula_weight 320.38
_space_group_crystal_system monoclinic
_space_group_IT_number 14
_space_group_name_Hall '-P 2yn'
_space_group_name_H-M_alt 'P 1 21/n 1'
_atom_sites_solution_hydrogens mixed
_audit_creation_method SHELXL-2013
_audit_update_record
;
2019-10-22 deposited with the CCDC.	2021-04-27 downloaded from the CCDC.
;
_cell_angle_alpha 90
_cell_angle_beta 92.024(2)
_cell_angle_gamma 90
_cell_formula_units_Z 4
_cell_length_a 7.9257(6)
_cell_length_b 17.9072(12)
_cell_length_c 10.7961(7)
_cell_measurement_reflns_used 440
_cell_measurement_temperature 150(2)
_cell_measurement_theta_max 25.16
_cell_measurement_theta_min 2.98
_cell_volume 1531.30(18)
_computing_structure_refinement 'SHELXL-2013 (Sheldrick, 2013)'
_diffrn_ambient_temperature 150(2)
_diffrn_measured_fraction_theta_full 0.999
_diffrn_measured_fraction_theta_max 0.997
_diffrn_measurement_device_type CCD
_diffrn_measurement_method 'omega and phi scans'
_diffrn_radiation_type MoK\a
_diffrn_radiation_wavelength 0.71073
_diffrn_reflns_av_R_equivalents 0.0411
_diffrn_reflns_av_unetI/netI 0.0336
_diffrn_reflns_Laue_measured_fraction_full 0.999
_diffrn_reflns_Laue_measured_fraction_max 0.997
_diffrn_reflns_limit_h_max 10
_diffrn_reflns_limit_h_min -10
_diffrn_reflns_limit_k_max 24
_diffrn_reflns_limit_k_min -24
_diffrn_reflns_limit_l_max 12
_diffrn_reflns_limit_l_min -14
_diffrn_reflns_number 22452
_diffrn_reflns_point_group_measured_fraction_full 0.999
_diffrn_reflns_point_group_measured_fraction_max 0.997
_diffrn_reflns_theta_full 25.242
_diffrn_reflns_theta_max 29.174
_diffrn_reflns_theta_min 2.204
_diffrn_source 'fine-focus sealed tube'
_exptl_absorpt_coefficient_mu 0.220
_exptl_absorpt_correction_T_max 0.7458
_exptl_absorpt_correction_T_min 0.7139
_exptl_absorpt_correction_type multi-scan
_exptl_crystal_colour colourless
_exptl_crystal_density_diffrn 1.390
_exptl_crystal_description block
_exptl_crystal_F_000 664
_exptl_crystal_size_max 0.400
_exptl_crystal_size_mid 0.300
_exptl_crystal_size_min 0.200
_refine_diff_density_max 0.357
_refine_diff_density_min -0.279
_refine_diff_density_rms 0.050
_refine_ls_extinction_method none
_refine_ls_goodness_of_fit_ref 1.036
_refine_ls_hydrogen_treatment mixed
_refine_ls_matrix_type full
_refine_ls_number_parameters 213
_refine_ls_number_reflns 4127
_refine_ls_number_restraints 0
_refine_ls_restrained_S_all 1.036
_refine_ls_R_factor_all 0.0533
_refine_ls_R_factor_gt 0.0385
_refine_ls_shift/su_max 0.002
_refine_ls_shift/su_mean 0.000
_refine_ls_structure_factor_coef Fsqd
_refine_ls_weighting_details 'w=1/[\s^2^(Fo^2^)+(0.0477P)^2^+0.4377P] where P=(Fo^2^+2Fc^2^)/3'
_refine_ls_weighting_scheme calc
_refine_ls_wR_factor_gt 0.0929
_refine_ls_wR_factor_ref 0.1018
_reflns_Friedel_coverage 0.000
_reflns_number_gt 3265
_reflns_number_total 4127
_reflns_threshold_expression 'I > 2\s(I)'
_cod_data_source_file d0nj05883a2.cif
_cod_data_source_block f
_cod_depositor_comments 'Adding full bibliography for 7060615--7060617.cif.'
_cod_original_sg_symbol_H-M 'P 21/n'
_cod_database_code 7060615
_shelx_space_group_comment
;
The symmetry employed for this shelxl refinement is uniquely defined
by the following loop, which should always be used as a source of
symmetry information in preference to the above space-group names.
They are only intended as comments.
;
_shelx_estimated_absorpt_t_min 0.917
_shelx_estimated_absorpt_t_max 0.957
_shelxl_version_number 2013-4

loop_
_space_group_symop_operation_xyz
'x, y, z'
'-x+1/2, y+1/2, -z+1/2'
'-x, -y, -z'
'x-1/2, -y-1/2, z-1/2'

loop_
_atom_site_label
_atom_site_type_symbol
_atom_site_fract_x
_atom_site_fract_y
_atom_site_fract_z
_atom_site_U_iso_or_equiv
_atom_site_adp_type
_atom_site_occupancy
_atom_site_site_symmetry_order
_atom_site_calc_flag
_atom_site_refinement_flags_posn
_atom_site_refinement_flags_adp
_atom_site_refinement_flags_occupancy
_atom_site_disorder_assembly
_atom_site_disorder_group
S1 S 0.43188(5) 0.58388(2) 0.27809(3) 0.02685(11) Uani 1 1 d . . . . .
N1 N 0.55938(17) 0.90371(6) 0.45063(12) 0.0280(3) Uani 1 1 d . . . . .
N2 N 0.72845(15) 0.86244(6) 0.23712(11) 0.0217(2) Uani 1 1 d . . . . .
N3 N 0.46221(14) 0.71191(6) 0.43507(10) 0.0196(2) Uani 1 1 d . . . . .
N4 N 0.38846(15) 0.65474(6) 0.49602(11) 0.0218(2) Uani 1 1 d . . . . .
H4 H 0.344(2) 0.6574(9) 0.5687(17) 0.032(5) Uiso 1 1 d . . . . .
N5 N 0.29181(14) 0.53127(6) 0.47309(10) 0.0200(2) Uani 1 1 d . . . . .
N6 N -0.06296(19) 0.14000(8) 0.54132(13) 0.0378(3) Uani 1 1 d . . . . .
C1 C 0.6329(2) 0.95410(8) 0.37791(15) 0.0324(4) Uani 1 1 d . . . . .
H1 H 0.6287 1.0054 0.4002 0.039 Uiso 1 1 calc R U . . .
C2 C 0.71449(19) 0.93414(8) 0.27170(14) 0.0268(3) Uani 1 1 d . . . . .
H2 H 0.7618 0.9720 0.2221 0.032 Uiso 1 1 calc R U . . .
C3 C 0.65627(17) 0.81228(7) 0.30903(12) 0.0195(3) Uani 1 1 d . . . . .
H3 H 0.6643 0.7609 0.2881 0.023 Uiso 1 1 calc R U . . .
C4 C 0.56878(17) 0.83239(7) 0.41454(12) 0.0190(3) Uani 1 1 d . . . . .
C5 C 0.48492(17) 0.77521(7) 0.48979(12) 0.0189(3) Uani 1 1 d . . . . .
C6 C 0.43364(19) 0.79458(8) 0.61836(13) 0.0253(3) Uani 1 1 d . . . . .
H6A H 0.3128 0.8062 0.6171 0.038 Uiso 1 1 calc R U . . .
H6B H 0.4981 0.8381 0.6483 0.038 Uiso 1 1 calc R U . . .
H6C H 0.4565 0.7521 0.6736 0.038 Uiso 1 1 calc R U . . .
C7 C 0.36506(17) 0.59005(7) 0.42968(12) 0.0191(3) Uani 1 1 d . . . . .
C8 C 0.3535(2) 0.49393(7) 0.27303(13) 0.0260(3) Uani 1 1 d . . . . .
H8 H 0.3574 0.4617 0.2033 0.031 Uiso 1 1 calc R U . . .
C9 C 0.28532(17) 0.47562(7) 0.38276(12) 0.0201(3) Uani 1 1 d . . . . .
C10 C 0.20763(17) 0.40372(7) 0.41380(12) 0.0194(3) Uani 1 1 d . . . . .
C11 C 0.22833(18) 0.34054(7) 0.33929(13) 0.0217(3) Uani 1 1 d . . . . .
H11 H 0.2909 0.3444 0.2661 0.026 Uiso 1 1 calc R U . . .
C12 C 0.15902(18) 0.27263(8) 0.37081(13) 0.0234(3) Uani 1 1 d . . . . .
H12 H 0.1756 0.2300 0.3203 0.028 Uiso 1 1 calc R U . . .
C13 C 0.06456(17) 0.26685(8) 0.47709(13) 0.0224(3) Uani 1 1 d . . . . .
C14 C 0.03911(18) 0.32970(8) 0.55043(13) 0.0245(3) Uani 1 1 d . . . . .
H14 H -0.0273 0.3261 0.6217 0.029 Uiso 1 1 calc R U . . .
C15 C 0.11072(18) 0.39738(8) 0.51928(13) 0.0237(3) Uani 1 1 d . . . . .
H15 H 0.0939 0.4399 0.5700 0.028 Uiso 1 1 calc R U . . .
C16 C -0.00578(19) 0.19582(8) 0.51221(14) 0.0269(3) Uani 1 1 d . . . . .

loop_
_atom_site_aniso_label
_atom_site_aniso_U_11
_atom_site_aniso_U_22
_atom_site_aniso_U_33
_atom_site_aniso_U_23
_atom_site_aniso_U_13
_atom_site_aniso_U_12
S1 0.0438(2) 0.01744(17) 0.02010(18) -0.00034(12) 0.01230(15) -0.00164(14)
N1 0.0401(7) 0.0183(6) 0.0264(7) -0.0022(5) 0.0129(5) -0.0013(5)
N2 0.0253(6) 0.0209(6) 0.0193(6) 0.0012(4) 0.0050(4) -0.0010(4)
N3 0.0228(6) 0.0170(5) 0.0194(6) 0.0017(4) 0.0050(4) -0.0004(4)
N4 0.0292(6) 0.0175(6) 0.0195(6) -0.0019(4) 0.0090(5) -0.0039(4)
N5 0.0234(6) 0.0171(5) 0.0197(6) -0.0018(4) 0.0046(4) 0.0000(4)
N6 0.0456(8) 0.0330(8) 0.0348(8) 0.0087(6) 0.0011(6) -0.0107(6)
C1 0.0503(10) 0.0165(7) 0.0314(8) -0.0018(6) 0.0158(7) -0.0019(6)
C2 0.0353(8) 0.0198(7) 0.0258(7) 0.0029(5) 0.0081(6) -0.0028(6)
C3 0.0229(6) 0.0176(6) 0.0181(6) -0.0012(5) 0.0034(5) 0.0002(5)
C4 0.0229(7) 0.0174(6) 0.0169(6) -0.0010(5) 0.0028(5) -0.0001(5)
C5 0.0213(6) 0.0183(6) 0.0174(6) 0.0002(5) 0.0046(5) 0.0016(5)
C6 0.0343(8) 0.0228(7) 0.0195(7) -0.0018(5) 0.0094(6) -0.0005(6)
C7 0.0211(6) 0.0183(6) 0.0183(6) -0.0006(5) 0.0046(5) 0.0029(5)
C8 0.0408(9) 0.0164(6) 0.0213(7) -0.0025(5) 0.0071(6) -0.0003(6)
C9 0.0237(7) 0.0170(6) 0.0198(6) -0.0003(5) 0.0029(5) 0.0020(5)
C10 0.0214(6) 0.0177(6) 0.0191(6) 0.0008(5) 0.0007(5) 0.0011(5)
C11 0.0255(7) 0.0212(7) 0.0186(6) -0.0007(5) 0.0030(5) -0.0005(5)
C12 0.0281(7) 0.0197(7) 0.0224(7) -0.0014(5) -0.0002(5) -0.0010(5)
C13 0.0232(7) 0.0225(7) 0.0214(7) 0.0047(5) -0.0030(5) -0.0023(5)
C14 0.0267(7) 0.0284(7) 0.0186(7) 0.0030(5) 0.0039(5) -0.0016(6)
C15 0.0275(7) 0.0229(7) 0.0210(7) -0.0021(5) 0.0030(5) -0.0002(5)
C16 0.0296(7) 0.0281(8) 0.0229(7) 0.0047(6) -0.0015(6) -0.0036(6)

loop_
_atom_type_symbol
_atom_type_description
_atom_type_scat_dispersion_real
_atom_type_scat_dispersion_imag
_atom_type_scat_source
C C 0.0033 0.0016 'International Tables Vol C Tables 4.2.6.8 and 6.1.1.4'
H H 0.0000 0.0000 'International Tables Vol C Tables 4.2.6.8 and 6.1.1.4'
N N 0.0061 0.0033 'International Tables Vol C Tables 4.2.6.8 and 6.1.1.4'
S S 0.1246 0.1234 'International Tables Vol C Tables 4.2.6.8 and 6.1.1.4'

loop_
_geom_angle_atom_site_label_1
_geom_angle_atom_site_label_2
_geom_angle_atom_site_label_3
_geom_angle
_geom_angle_site_symmetry_1
_geom_angle_site_symmetry_3
_geom_angle_publ_flag
C8 S1 C7 88.16(7) . . ?
C4 N1 C1 116.20(12) . . ?
C3 N2 C2 116.24(12) . . ?
C5 N3 N4 119.74(11) . . ?
N3 N4 C7 115.83(11) . . ?
N3 N4 H4 126.1(11) . . ?
C7 N4 H4 117.6(11) . . ?
C7 N5 C9 109.46(11) . . ?
N1 C1 C2 122.44(13) . . ?
N1 C1 H1 118.8 . . ?
C2 C1 H1 118.8 . . ?
N2 C2 C1 121.54(13) . . ?
N2 C2 H2 119.2 . . ?
C1 C2 H2 119.2 . . ?
N2 C3 C4 122.44(12) . . ?
N2 C3 H3 118.8 . . ?
C4 C3 H3 118.8 . . ?
N1 C4 C3 121.07(12) . . ?
N1 C4 C5 118.04(12) . . ?
C3 C4 C5 120.89(12) . . ?
N3 C5 C4 114.56(11) . . ?
N3 C5 C6 126.13(12) . . ?
C4 C5 C6 119.31(11) . . ?
C5 C6 H6A 109.5 . . ?
C5 C6 H6B 109.5 . . ?
H6A C6 H6B 109.5 . . ?
C5 C6 H6C 109.5 . . ?
H6A C6 H6C 109.5 . . ?
H6B C6 H6C 109.5 . . ?
N5 C7 N4 123.41(12) . . ?
N5 C7 S1 116.28(10) . . ?
N4 C7 S1 120.30(10) . . ?
C9 C8 S1 110.56(10) . . ?
C9 C8 H8 124.7 . . ?
S1 C8 H8 124.7 . . ?
C8 C9 N5 115.55(12) . . ?
C8 C9 C10 126.31(12) . . ?
N5 C9 C10 118.15(12) . . ?
C15 C10 C11 118.69(12) . . ?
C15 C10 C9 120.15(12) . . ?
C11 C10 C9 121.17(12) . . ?
C12 C11 C10 120.91(13) . . ?
C12 C11 H11 119.5 . . ?
C10 C11 H11 119.5 . . ?
C11 C12 C13 119.80(13) . . ?
C11 C12 H12 120.1 . . ?
C13 C12 H12 120.1 . . ?
C14 C13 C12 119.96(13) . . ?
C14 C13 C16 119.77(13) . . ?
C12 C13 C16 120.27(13) . . ?
C15 C14 C13 119.98(13) . . ?
C15 C14 H14 120.0 . . ?
C13 C14 H14 120.0 . . ?
C14 C15 C10 120.64(13) . . ?
C14 C15 H15 119.7 . . ?
C10 C15 H15 119.7 . . ?
N6 C16 C13 179.00(18) . . ?

loop_
_geom_bond_atom_site_label_1
_geom_bond_atom_site_label_2
_geom_bond_distance
_geom_bond_site_symmetry_2
_geom_bond_publ_flag
S1 C8 1.7266(14) . ?
S1 C7 1.7413(14) . ?
N1 C4 1.3380(17) . ?
N1 C1 1.3425(19) . ?
N2 C3 1.3297(17) . ?
N2 C2 1.3428(18) . ?
N3 C5 1.2879(17) . ?
N3 N4 1.3600(15) . ?
N4 C7 1.3712(17) . ?
N4 H4 0.874(18) . ?
N5 C7 1.2976(17) . ?
N5 C9 1.3940(17) . ?
N6 C16 1.1461(19) . ?
C1 C2 1.383(2) . ?
C1 H1 0.9500 . ?
C2 H2 0.9500 . ?
C3 C4 1.4014(18) . ?
C3 H3 0.9500 . ?
C4 C5 1.4793(18) . ?
C5 C6 1.5008(19) . ?
C6 H6A 0.9800 . ?
C6 H6B 0.9800 . ?
C6 H6C 0.9800 . ?
C8 C9 1.3594(19) . ?
C8 H8 0.9500 . ?
C9 C10 1.4709(18) . ?
C10 C15 1.4005(19) . ?
C10 C11 1.4012(18) . ?
C11 C12 1.3819(19) . ?
C11 H11 0.9500 . ?
C12 C13 1.396(2) . ?
C12 H12 0.9500 . ?
C13 C14 1.395(2) . ?
C13 C16 1.4448(19) . ?
C14 C15 1.3848(19) . ?
C14 H14 0.9500 . ?
C15 H15 0.9500 . ?
